data_4312903
loop_
_publ_author_name
'Andrey Yu. Kovalevsky'
'Kimberly A. Bagley'
'Jacqueline M. Cole'
'Philip Coppens'

_publ_section_title
;
 Light-Induced Metastable Linkage Isomers of Ruthenium Sulfur Dioxide
 Complexes
;
_journal_name_full 'Inorganic Chemistry'
_journal_page_first 140
_journal_page_last 147
_journal_paper_doi 10.1021/ic025997g
_journal_volume 42
_journal_year 2003
_chemical_formula_sum 'Cl2 H12 N4 O2 Ru S'
_chemical_formula_weight 304.17
_chemical_melting_point ?
_chemical_name_common trans-[Ru(II)(NH3)4Cl(SO2)]Cl
_chemical_name_systematic
; 
 trans-Tetraamminechloro(sulfur dioxide)ruthenium(II) chloride 
;
_space_group_IT_number 62
_symmetry_cell_setting orthorhombic
_symmetry_space_group_name_Hall '-P 2ac 2n'
_symmetry_space_group_name_H-M 'P n m a'
_atom_sites_solution_hydrogens difmap
_atom_sites_solution_primary Patterson
_atom_sites_solution_secondary difmap
_audit_creation_method SHELXL-97
_cell_angle_alpha 90.00
_cell_angle_beta 90.00
_cell_angle_gamma 90.00
_cell_formula_units_Z 4
_cell_length_a 13.9352(7)
_cell_length_b 7.2825(4)
_cell_length_c 9.2851(5)
_cell_measurement_reflns_used 723
_cell_measurement_temperature 100(1)
_cell_measurement_theta_max 22
_cell_measurement_theta_min 4
_cell_volume 942.28(9)
_computing_cell_refinement 'Bruker SMART'
_computing_data_collection 'Bruker SMART'
_computing_data_reduction 'Bruker SHELXTL'
_computing_molecular_graphics 'Bruker SHELXTL'
_computing_publication_material 'Bruker SHELXTL'
_computing_structure_refinement 'SHELXL-97 (Sheldrick, 1997)'
_computing_structure_solution 'SHELXS-97 (Sheldrick, 1990)'
_diffrn_ambient_temperature 100(1)
_diffrn_measured_fraction_theta_full 0.957
_diffrn_measured_fraction_theta_max 0.957
_diffrn_measurement_device_type 'CCD area detector'
_diffrn_measurement_method 'phi and omega scans'
_diffrn_radiation_monochromator graphite
_diffrn_radiation_source 'rotating anode'
_diffrn_radiation_type MoK\a
_diffrn_radiation_wavelength 0.71073
_diffrn_reflns_av_R_equivalents 0.0679
_diffrn_reflns_av_sigmaI/netI 0.0299
_diffrn_reflns_limit_h_max 17
_diffrn_reflns_limit_h_min -16
_diffrn_reflns_limit_k_max 7
_diffrn_reflns_limit_k_min -9
_diffrn_reflns_limit_l_max 12
_diffrn_reflns_limit_l_min -11
_diffrn_reflns_number 8375
_diffrn_reflns_theta_full 27.89
_diffrn_reflns_theta_max 27.89
_diffrn_reflns_theta_min 2.64
_exptl_absorpt_coefficient_mu 2.411
_exptl_absorpt_correction_T_max 0.8890
_exptl_absorpt_correction_T_min 0.7526
_exptl_absorpt_correction_type 'face-indexed non-empirical'
_exptl_crystal_colour orange
_exptl_crystal_density_diffrn 2.144
_exptl_crystal_density_method 'not measured'
_exptl_crystal_description bricks
_exptl_crystal_F_000 600
_exptl_crystal_size_max 0.13
_exptl_crystal_size_mid 0.05
_exptl_crystal_size_min 0.05
_refine_diff_density_max 0.909
_refine_diff_density_min -1.409
_refine_diff_density_rms 0.211
_refine_ls_extinction_method none
_refine_ls_goodness_of_fit_ref 1.080
_refine_ls_hydrogen_treatment mixed
_refine_ls_matrix_type full
_refine_ls_number_parameters 63
_refine_ls_number_reflns 1158
_refine_ls_number_restraints 0
_refine_ls_restrained_S_all 1.080
_refine_ls_R_factor_all 0.0309
_refine_ls_R_factor_gt 0.0286
_refine_ls_shift/su_max 0.008
_refine_ls_shift/su_mean 0.002
_refine_ls_structure_factor_coef Fsqd
_refine_ls_weighting_details 'calc w=1/[\s^2^(Fo^2^)+(0.0454P)^2^+1.6493P] where P=(Fo^2^+2Fc^2^)/3'
_refine_ls_weighting_scheme calc
_refine_ls_wR_factor_gt 0.0748
_refine_ls_wR_factor_ref 0.0760
_reflns_number_gt 1067
_reflns_number_total 1158
_reflns_threshold_expression >2sigma(I)
_cod_data_source_file ic025997g_s2_1.cif
_cod_data_source_block ruso2cl_dark
_cod_depositor_comments
;
The following automatic conversions were performed:
'_symmetry_cell_setting' value 'Orthorhombic' changed to 'orthorhombic'
according to '/home/adriana/struct/CIF-dictionaries/cif_core.dic'
dictionary named 'cif_core.dic' version 2.4.1 from 2010-06-29.

Automatic conversion script
Id: cif_fix_enum 1555 2011-01-17 13:19:09Z saulius 

The following automatic conversions were performed:

'_chemical_melting_point' value 'not measured' was changed to '?' -
the value is undefined or not given.

Automatic conversion script
Id: cif_fix_values 1569 2011-02-09 13:29:24Z adriana 
;
_cod_original_formula_sum 'H12 Cl2 N4 O2 Ru S'
_cod_database_code 4312903

loop_
_symmetry_equiv_pos_as_xyz
'x, y, z'
'-x+1/2, -y, z+1/2'
'-x, y+1/2, -z'
'x+1/2, -y+1/2, -z+1/2'
'-x, -y, -z'
'x-1/2, y, -z-1/2'
'x, -y-1/2, z'
'-x-1/2, y-1/2, z-1/2'

loop_
_atom_site_label
_atom_site_type_symbol
_atom_site_fract_x
_atom_site_fract_y
_atom_site_fract_z
_atom_site_U_iso_or_equiv
_atom_site_adp_type
_atom_site_occupancy
_atom_site_symmetry_multiplicity
_atom_site_calc_flag
_atom_site_refinement_flags
_atom_site_disorder_assembly
_atom_site_disorder_group
Ru1 Ru 0.08542(2) 0.7500 0.78005(3) 0.00621(13) Uani 1 2 d S . .
Cl1 Cl 0.00311(7) 0.7500 1.00931(10) 0.0135(2) Uani 1 2 d S . .
Cl2 Cl 0.15097(7) 0.2500 0.56650(10) 0.0144(2) Uani 1 2 d S . .
S1 S 0.16640(7) 0.7500 0.59104(11) 0.0130(2) Uani 1 2 d S . .
O1 O 0.2711(2) 0.7500 0.6018(4) 0.0223(7) Uani 1 2 d S . .
O2 O 0.1302(3) 0.7500 0.4466(4) 0.0233(7) Uani 1 2 d S . .
N1 N 0.17401(17) 0.9583(3) 0.8698(3) 0.0126(5) Uani 1 1 d . . .
H1C H 0.1980 1.0297 0.7978 0.012(9) Uiso 1 1 calc R . .
H1B H 0.2233 0.9054 0.9190 0.038(12) Uiso 1 1 calc R . .
H1C H 0.1387 1.0288 0.9309 0.043(14) Uiso 1 1 calc R . .
N2 N -0.01240(18) 0.9540(3) 0.7085(2) 0.0120(5) Uani 1 1 d . . .
H2A H -0.0532 0.9044 0.6426 0.026(10) Uiso 1 1 calc R . .
H2B H 0.0207 1.0481 0.6672 0.046(13) Uiso 1 1 calc R . .
H2C H -0.0466 0.9971 0.7848 0.037(12) Uiso 1 1 calc R . .

loop_
_atom_site_aniso_label
_atom_site_aniso_U_11
_atom_site_aniso_U_22
_atom_site_aniso_U_33
_atom_site_aniso_U_23
_atom_site_aniso_U_13
_atom_site_aniso_U_12
Ru1 0.0068(2) 0.00423(18) 0.0076(2) 0.000 -0.00070(10) 0.000
Cl1 0.0159(5) 0.0120(4) 0.0128(4) 0.000 0.0018(3) 0.000
Cl2 0.0122(5) 0.0172(5) 0.0138(4) 0.000 0.0030(3) 0.000
S1 0.0129(5) 0.0092(5) 0.0169(5) 0.000 0.0036(4) 0.000
O1 0.0135(15) 0.0300(18) 0.0234(16) 0.000 0.0060(13) 0.000
O2 0.0285(19) 0.0176(16) 0.0239(17) 0.000 0.0081(14) 0.000
N1 0.0122(11) 0.0085(11) 0.0172(11) -0.0019(9) -0.0041(9) -0.0008(9)
N2 0.0136(12) 0.0094(11) 0.0132(11) 0.0009(9) -0.0030(9) 0.0028(10)

loop_
_atom_type_symbol
_atom_type_description
_atom_type_scat_dispersion_real
_atom_type_scat_dispersion_imag
_atom_type_scat_source
N N 0.0061 0.0033 'International Tables Vol C Tables 4.2.6.8 and 6.1.1.4'
H H 0.0000 0.0000 'International Tables Vol C Tables 4.2.6.8 and 6.1.1.4'
O O 0.0106 0.0060 'International Tables Vol C Tables 4.2.6.8 and 6.1.1.4'
S S 0.1246 0.1234 'International Tables Vol C Tables 4.2.6.8 and 6.1.1.4'
Cl Cl 0.1484 0.1585 'International Tables Vol C Tables 4.2.6.8 and 6.1.1.4'
Ru Ru -1.2594 0.8363 'International Tables Vol C Tables 4.2.6.8 and 6.1.1.4'

loop_
_geom_angle_atom_site_label_1
_geom_angle_atom_site_label_2
_geom_angle_atom_site_label_3
_geom_angle
_geom_angle_site_symmetry_1
_geom_angle_site_symmetry_3
_geom_angle_publ_flag
S1 Ru1 N2 94.81(7) . 7_575 ?
S1 Ru1 N2 94.81(7) . . ?
N2 Ru1 N2 88.83(14) 7_575 . ?
S1 Ru1 N1 90.89(7) . . ?
N2 Ru1 N1 174.22(9) 7_575 . ?
N2 Ru1 N1 89.79(10) . . ?
S1 Ru1 N1 90.89(7) . 7_575 ?
N2 Ru1 N1 89.79(10) 7_575 7_575 ?
N2 Ru1 N1 174.22(9) . 7_575 ?
N1 Ru1 N1 91.04(13) . 7_575 ?
S1 Ru1 Cl1 175.58(4) . . ?
N2 Ru1 Cl1 88.34(7) 7_575 . ?
N2 Ru1 Cl1 88.34(7) . . ?
N1 Ru1 Cl1 86.01(7) . . ?
N1 Ru1 Cl1 86.01(7) 7_575 . ?
O2 S1 O1 114.5(2) . . ?
O2 S1 Ru1 126.66(15) . . ?
O1 S1 Ru1 118.81(14) . . ?

loop_
_geom_bond_atom_site_label_1
_geom_bond_atom_site_label_2
_geom_bond_distance
_geom_bond_site_symmetry_2
_geom_bond_publ_flag
Ru1 S1 2.0865(10) . ?
Ru1 N2 2.123(2) 7_575 ?
Ru1 N2 2.123(2) . ?
Ru1 N1 2.126(2) . ?
Ru1 N1 2.126(2) 7_575 ?
Ru1 Cl1 2.4181(10) . ?
S1 O2 1.432(4) . ?
S1 O1 1.462(3) . ?

loop_
_geom_torsion_atom_site_label_1
_geom_torsion_atom_site_label_2
_geom_torsion_atom_site_label_3
_geom_torsion_atom_site_label_4
_geom_torsion
_geom_torsion_site_symmetry_1
_geom_torsion_site_symmetry_2
_geom_torsion_site_symmetry_3
_geom_torsion_site_symmetry_4
_geom_torsion_publ_flag
N2 Ru1 S1 O2 44.61(7) 7_575 . . . ?
N2 Ru1 S1 O2 -44.61(7) . . . . ?
N1 Ru1 S1 O2 -134.47(7) . . . . ?
N1 Ru1 S1 O2 134.47(7) 7_575 . . . ?
Cl1 Ru1 S1 O2 180.0 . . . . ?
N2 Ru1 S1 O1 -135.39(7) 7_575 . . . ?
N2 Ru1 S1 O1 135.39(7) . . . . ?
N1 Ru1 S1 O1 45.53(7) . . . . ?
N1 Ru1 S1 O1 -45.53(7) 7_575 . . . ?
Cl1 Ru1 S1 O1 0.000(1) . . . . ?
